data_1100574
loop_
_publ_author_name
'Mommertz, Andreas'
'Leo, Roland'
'Massa, Werner'
'Harms, Klaus'
'Dehnicke, Kurt'

_publ_section_title
;
 Synthese eines Titana-Oxacyclohexanringes durch kontrollierte Ring\"offnung
 von Tetrahydrofuran. Kristallstrukturen von
 [Ti(CH~2~)~4~O{Me~2~Si(NBut)~2~}]~2~,
 [TiCl{Me~2~Si(NBut)~2~}]~3~(\m~3~-O)(\m~3~-Cl) und
 [Li~2~(THF)~3~{Me~2~Si(NBut)~2~}]
;
_journal_coden_ASTM ZAACAB
_journal_issue 10
_journal_name_full
;
 Zeitschrift fuer Anorganische und Allgemeine Chemie
;
_journal_page_first 1647
_journal_page_last 1652
_journal_paper_doi 10.1002/(sici)1521-3749(199810)624:10<1647::aid-zaac1647>3.0.co;2-4
_journal_volume 624
_journal_year 1998
_chemical_formula_sum 'C28 H64 N4 O2 Si2 Ti2'
_space_group_IT_number 2
_symmetry_cell_setting triclinic
_symmetry_Int_Tables_number 2
_symmetry_space_group_name_Hall '-P 1'
_symmetry_space_group_name_H-M 'P -1'
_cell_angle_alpha 73.365(19)
_cell_angle_beta 73.53(2)
_cell_angle_gamma 76.594(17)
_cell_formula_units_Z 1
_cell_length_a 8.6362(15)
_cell_length_b 8.957(2)
_cell_length_c 13.116(2)
_cod_database_code 1100574

loop_
_symmetry_equiv_pos_site_id
_symmetry_equiv_pos_as_xyz
1 x,y,z
2 -x,-y,-z

loop_
_atom_site_label
_atom_site_type_symbol
_atom_site_fract_x
_atom_site_fract_y
_atom_site_fract_z
Ti1 Ti 0.03945(8) 0.45694(7) 0.12147(5)
Si1 Si -0.06356(13) 0.30945(12) 0.32654(8)
O1 O -0.0142(3) 0.3639(3) 0.0136(2)
N1 N 0.0994(4) 0.2612(4) 0.2214(2)
N2 N -0.1285(4) 0.4927(4) 0.2447(3)
C1 C 0.2358(5) 0.1278(5) 0.2277(3)
C2 C -0.2724(5) 0.6118(5) 0.2714(3)
C3 C 0.1721(7) -0.0260(6) 0.2946(5)
H1 H 0.120(6) -0.019(6) 0.373(5)
H2 H 0.262(7) -0.115(7) 0.298(5)
H3 H 0.091(6) -0.044(5) 0.265(4)
C4 C 0.3240(6) 0.1082(6) 0.1128(4)
H4 H 0.353(6) 0.188(6) 0.079(4)
H5 H 0.247(6) 0.084(6) 0.076(4)
H6 H 0.427(5) 0.020(5) 0.112(3)
C5 C 0.3587(7) 0.1561(7) 0.2817(5)
H7 H 0.398(6) 0.244(7) 0.238(5)
H8 H 0.458(7) 0.071(6) 0.278(4)
H9 H 0.305(8) 0.163(8) 0.357(6)
C6 C 0.0005(8) 0.3225(7) 0.4476(4)
H10 H 0.052(8) 0.230(9) 0.474(6)
H11 H -0.092(8) 0.353(8) 0.501(6)
H12 H 0.088(7) 0.393(7) 0.423(5)
C7 C -0.0642(5) 0.2115(5) 0.0449(4)
C8? C -0.191(2) 0.750(2) 0.2867(19)
H13? H -0.10250 0.77720 0.22350
H14? H -0.14800 0.71120 0.35210
H15? H -0.27360 0.84250 0.29370
C9? C -0.3444(18) 0.694(2) 0.1733(13)
H16? H -0.25810 0.72870 0.11080
H17? H -0.42540 0.78400 0.18930
H18? H -0.39590 0.62060 0.15690
C10? C -0.388(3) 0.565(3) 0.368(2)
H19? H -0.33510 0.52960 0.42910
H20? H -0.43430 0.47990 0.36290
H21? H -0.47390 0.65420 0.37970
C11 C -0.3132(15) 0.6167(15) 0.3920(8)
H22 H -0.32970 0.51270 0.43780
H23 H -0.41230 0.69200 0.40760
H24 H -0.22350 0.64850 0.40710
C12 C -0.2551(12) 0.7687(10) 0.2013(8)
H25 H -0.24780 0.76780 0.12630
H26 H -0.15650 0.79860 0.20560
H27 H -0.34940 0.84420 0.22540
C13 C -0.4221(11) 0.5578(13) 0.2545(11)
H28 H -0.44010 0.45730 0.30520
H29 H -0.39960 0.54670 0.18010
H30 H -0.51910 0.63630 0.26790
C14 C -0.2398(6) 0.2212(6) 0.0429(4)
C15 C -0.2199(7) 0.1756(7) 0.3762(4)
H31 H -0.302(10) 0.217(9) 0.416(7)
H32 H -0.171(7) 0.074(8) 0.396(5)
H33 H -0.255(8) 0.174(8) 0.307(6)
C16 C -0.2689(7) 0.2825(6) -0.0715(4)
H34 H -0.310(5) 0.285(5) 0.084(4)
H35 H -0.046(6) 0.154(6) 0.117(4)
H36 H -0.264(6) 0.120(7) 0.076(5)
C17 C 0.2510(6) 0.5448(6) 0.1202(4)
H37 H -0.383(6) 0.269(6) -0.069(4)
H38 H -0.187(6) 0.213(6) -0.118(4)
H39 H 0.259(7) 0.517(7) 0.189(6)
H40 H 0.340(8) 0.485(7) 0.083(5)
H41 H 0.008(6) 0.149(6) -0.008(5)
Ti1A* Ti -0.03945(8) 0.54306(7) -0.12147(5)
O1A* O 0.0142(3) 0.6361(3) -0.0136(2)
C16A* C 0.2689(7) 0.7175(6) 0.0715(4)
C14A* C 0.2398(6) 0.7788(6) -0.0429(4)
C7A* C 0.0642(5) 0.7885(5) -0.0449(4)
H35A* H 0.046(6) 0.846(6) -0.117(4)
H41A* H -0.008(6) 0.851(6) 0.008(5)
H34A* H 0.310(5) 0.715(5) -0.084(4)
H36A* H 0.264(6) 0.880(7) -0.076(5)
H37A* H 0.383(6) 0.731(6) 0.069(4)
H38A* H 0.187(6) 0.787(6) 0.118(4)
N1A* N -0.0994(4) 0.7388(4) -0.2214(2)
Si1A* Si 0.06356(13) 0.69055(12) -0.32654(8)
N2A* N 0.1285(4) 0.5073(4) -0.2447(3)
C17A* C -0.2510(6) 0.4552(6) -0.1202(4)
H39A* H -0.259(7) 0.483(7) -0.189(6)
H40A* H -0.340(8) 0.515(7) -0.083(5)
C2A* C 0.2724(5) 0.3882(5) -0.2714(3)
C11A* C 0.3132(15) 0.3833(15) -0.3920(8)
H22A* H 0.32970 0.48730 -0.43780
H23A* H 0.41230 0.30800 -0.40760
H24A* H 0.22350 0.35150 -0.40710
C12A* C 0.2551(12) 0.2313(10) -0.2013(8)
H25A* H 0.24780 0.23220 -0.12630
H26A* H 0.15650 0.20140 -0.20560
H27A* H 0.34940 0.15580 -0.22540
C13A* C 0.4221(11) 0.4422(13) -0.2545(11)
H28A* H 0.44010 0.54270 -0.30520
H29A* H 0.39960 0.45330 -0.18010
H30A* H 0.51910 0.36370 -0.26790
C6A* C -0.0005(8) 0.6775(7) -0.4476(4)
H10A* H -0.052(8) 0.770(9) -0.474(6)
H11A* H 0.092(8) 0.647(8) -0.501(6)
H12A* H -0.088(7) 0.607(7) -0.423(5)
C15A* C 0.2199(7) 0.8244(7) -0.3762(4)
H31A* H 0.302(10) 0.783(9) -0.416(7)
H32A* H 0.171(7) 0.926(8) -0.396(5)
H33A* H 0.255(8) 0.826(8) -0.307(6)
C1A* C -0.2358(5) 0.8722(5) -0.2277(3)
C3A* C -0.1721(7) 1.0260(6) -0.2946(5)
H1A* H -0.120(6) 1.019(6) -0.373(5)
H2A* H -0.262(7) 1.115(7) -0.298(5)
H3A* H -0.091(6) 1.044(5) -0.265(4)
C4A* C -0.3240(6) 0.8918(6) -0.1128(4)
H4A* H -0.353(6) 0.812(6) -0.079(4)
H5A* H -0.247(6) 0.916(6) -0.076(4)
H6A* H -0.427(5) 0.980(5) -0.112(3)
C5A* C -0.3587(7) 0.8439(7) -0.2817(5)
H7A* H -0.398(6) 0.756(7) -0.238(5)
H8A* H -0.458(7) 0.929(6) -0.278(4)
H9A* H -0.305(8) 0.837(8) -0.357(6)

loop_
_atom_type_symbol
_atom_type_radius_bond
C 0.68
H 0.23
N 0.68
O 0.68
Si 1.05
Ti 1.18
